data_7122621
loop_
_publ_author_name
'Wu, Yue'
'Zhang, Xu'
'Zhang, Yun-Qin'
'Yang, Ming'
'Chen, Zhong-Ning'

_publ_section_title
;
 Achievement of ligand-field induced thermochromic luminescence via
 two-step single-crystal to single-crystal transformations.
;
_journal_issue 99
_journal_name_full 'Chemical communications (Cambridge, England)'
_journal_page_first 13961
_journal_page_last 13964
_journal_paper_doi 10.1039/c8cc08665f
_journal_volume 54
_journal_year 2018
_chemical_formula_sum 'C29 H23 Br2 Mn N O2 P2'
_chemical_formula_weight 694.18
_space_group_crystal_system triclinic
_space_group_IT_number 2
_space_group_name_Hall '-P 1'
_space_group_name_H-M_alt 'P -1'
_symmetry_space_group_name_Hall '-P 1'
_symmetry_space_group_name_H-M 'P -1'
_atom_sites_solution_hydrogens geom
_audit_creation_method SHELXL-2016/6
_audit_update_record
;
2018-10-11 deposited with the CCDC.
2018-11-20 downloaded from the CCDC.
;
_cell_angle_alpha 99.95(2)
_cell_angle_beta 104.61(2)
_cell_angle_gamma 100.46(2)
_cell_formula_units_Z 4
_cell_length_a 12.352(10)
_cell_length_b 15.347(11)
_cell_length_c 17.295(12)
_cell_measurement_reflns_used 8015
_cell_measurement_temperature 360(2)
_cell_measurement_theta_max 26.84
_cell_measurement_theta_min 2.37
_cell_volume 3036(4)
_computing_cell_refinement 'Bruker SAINT'
_computing_data_collection 'Bruker APEX2'
_computing_data_reduction 'Bruker SAINT'
_computing_structure_refinement 'SHELXL-2016/6 (Sheldrick, 2016)'
_diffrn_ambient_temperature 360(2)
_diffrn_measured_fraction_theta_full 0.946
_diffrn_measured_fraction_theta_max 0.946
_diffrn_measurement_device_type 'Bruker APEX-II CCD'
_diffrn_measurement_method '\f and \w scans'
_diffrn_radiation_type MoK\a
_diffrn_radiation_wavelength 0.71073
_diffrn_reflns_av_R_equivalents 0.1037
_diffrn_reflns_av_unetI/netI 0.0668
_diffrn_reflns_Laue_measured_fraction_full 0.946
_diffrn_reflns_Laue_measured_fraction_max 0.946
_diffrn_reflns_limit_h_max 14
_diffrn_reflns_limit_h_min -14
_diffrn_reflns_limit_k_max 17
_diffrn_reflns_limit_k_min -17
_diffrn_reflns_limit_l_max 19
_diffrn_reflns_limit_l_min -19
_diffrn_reflns_number 62247
_diffrn_reflns_point_group_measured_fraction_full 0.946
_diffrn_reflns_point_group_measured_fraction_max 0.946
_diffrn_reflns_theta_full 24.000
_diffrn_reflns_theta_max 24.000
_diffrn_reflns_theta_min 2.219
_exptl_absorpt_coefficient_mu 3.198
_exptl_absorpt_correction_T_max 0.726
_exptl_absorpt_correction_T_min 0.469
_exptl_absorpt_correction_type multi-scan
_exptl_crystal_colour colourless
_exptl_crystal_density_diffrn 1.519
_exptl_crystal_description Bloc
_exptl_crystal_F_000 1380
_exptl_crystal_size_max 0.400
_exptl_crystal_size_mid 0.200
_exptl_crystal_size_min 0.100
_refine_diff_density_max 0.668
_refine_diff_density_min -0.587
_refine_diff_density_rms 0.086
_refine_ls_extinction_method none
_refine_ls_goodness_of_fit_ref 0.900
_refine_ls_hydrogen_treatment constr
_refine_ls_matrix_type full
_refine_ls_number_parameters 667
_refine_ls_number_reflns 9022
_refine_ls_number_restraints 0
_refine_ls_restrained_S_all 0.900
_refine_ls_R_factor_all 0.1115
_refine_ls_R_factor_gt 0.0592
_refine_ls_shift/su_max 0.000
_refine_ls_shift/su_mean 0.000
_refine_ls_structure_factor_coef Fsqd
_refine_ls_weighting_details 'w=1/[\s^2^(Fo^2^)+(0.0872P)^2^+5.2490P] where P=(Fo^2^+2Fc^2^)/3'
_refine_ls_weighting_scheme calc
_refine_ls_wR_factor_gt 0.1365
_refine_ls_wR_factor_ref 0.1698
_reflns_Friedel_coverage 0.000
_reflns_number_gt 5292
_reflns_number_total 9022
_reflns_threshold_expression 'I > 2\s(I)'
_cod_data_source_file c8cc08665f2.cif
_cod_data_source_block 360_K
_cod_depositor_comments
;
The following automatic conversions were performed:

'_exptl_absorpt_correction_type' value 'Multi-scan' changed to
'multi-scan' according to
/home/data/users/saulius/crontab/automatic-downloads/rss-feeds/RSC/lib/dictionaries/cif_core.dic
dictionary named 'cif_core.dic' version 2.4.2 from 2011-04-26.

Automatic conversion script
Id: cif_fix_values 4973 2017-02-22 13:04:09Z antanas 

 Adding full bibliography for 7122609--7122621.cif.
;
_cod_database_code 7122621
_shelx_shelxl_version_number 2016/6
_shelx_space_group_comment
;
The symmetry employed for this shelxl refinement is uniquely defined
by the following loop, which should always be used as a source of
symmetry information in preference to the above space-group names.
They are only intended as comments.
;
_shelx_estimated_absorpt_t_min 0.361
_shelx_estimated_absorpt_t_max 0.740

loop_
_space_group_symop_operation_xyz
'x, y, z'
'-x, -y, -z'

loop_
_atom_site_label
_atom_site_type_symbol
_atom_site_fract_x
_atom_site_fract_y
_atom_site_fract_z
_atom_site_U_iso_or_equiv
_atom_site_adp_type
_atom_site_occupancy
_atom_site_site_symmetry_order
_atom_site_calc_flag
_atom_site_refinement_flags_posn
_atom_site_refinement_flags_adp
Mn1 Mn 0.11127(8) 0.54897(6) 0.89697(6) 0.0542(3) Uani 1 1 d . .
Mn2 Mn 0.11723(8) 0.03916(6) 0.41092(6) 0.0539(3) Uani 1 1 d . .
Br1 Br 0.20965(6) 0.42758(5) 0.93204(5) 0.0728(3) Uani 1 1 d . .
Br2 Br -0.10308(6) 0.49346(5) 0.85248(6) 0.0894(3) Uani 1 1 d . .
Br3 Br 0.22270(6) -0.08084(5) 0.43761(5) 0.0691(3) Uani 1 1 d . .
Br4 Br -0.09797(7) -0.00693(6) 0.36541(7) 0.0976(3) Uani 1 1 d . .
P1 P 0.20887(14) 1.04991(11) 1.23796(10) 0.0466(4) Uani 1 1 d . .
P2 P 0.25024(15) 0.76940(11) 1.02316(11) 0.0523(5) Uani 1 1 d . .
P3 P 0.21780(15) 0.55176(11) 0.73462(10) 0.0496(4) Uani 1 1 d . .
P4 P 0.25995(17) 0.25812(12) 0.53486(11) 0.0569(5) Uani 1 1 d . .
O1 O 0.1811(4) 0.6765(3) 0.9719(3) 0.0718(14) Uani 1 1 d . .
O2 O 0.1522(4) 0.5808(3) 0.7929(3) 0.0635(12) Uani 1 1 d . .
O3 O 0.1934(5) 0.1622(3) 0.4895(3) 0.0804(15) Uani 1 1 d . .
O4 O 0.1644(4) 0.0723(3) 0.3103(3) 0.0657(13) Uani 1 1 d . .
N1 N 0.2108(4) 0.8977(3) 1.1342(3) 0.0452(12) Uani 1 1 d . .
N2 N 0.2199(4) 0.3942(3) 0.6375(3) 0.0455(12) Uani 1 1 d . .
C1 C 0.1639(5) 1.1164(4) 1.1645(4) 0.0526(17) Uani 1 1 d . .
C2 C 0.1556(6) 1.2037(5) 1.1961(5) 0.070(2) Uani 1 1 d . .
H2B H 0.166925 1.223033 1.252188 0.084 Uiso 1 1 calc R U
C3 C 0.1307(7) 1.2617(5) 1.1457(6) 0.086(3) Uani 1 1 d . .
H3A H 0.125326 1.320012 1.167596 0.103 Uiso 1 1 calc R U
C4 C 0.1139(7) 1.2338(6) 1.0630(7) 0.094(3) Uani 1 1 d . .
H4B H 0.097673 1.273294 1.028912 0.113 Uiso 1 1 calc R U
C5 C 0.1210(8) 1.1478(7) 1.0305(5) 0.098(3) Uani 1 1 d . .
H5A H 0.110436 1.129438 0.974403 0.118 Uiso 1 1 calc R U
C6 C 0.1440(7) 1.0873(5) 1.0811(5) 0.079(2) Uani 1 1 d . .
H6A H 0.145865 1.028107 1.058742 0.095 Uiso 1 1 calc R U
C7 C 0.3642(6) 1.0712(4) 1.2657(4) 0.0571(18) Uani 1 1 d . .
C8 C 0.4241(8) 1.0613(7) 1.3399(6) 0.118(4) Uani 1 1 d . .
H8A H 0.385830 1.049250 1.378221 0.142 Uiso 1 1 calc R U
C9 C 0.5431(11) 1.0691(11) 1.3591(9) 0.174(7) Uani 1 1 d . .
H9A H 0.583320 1.062162 1.410060 0.208 Uiso 1 1 calc R U
C10 C 0.5995(9) 1.0864(7) 1.3047(10) 0.141(5) Uani 1 1 d . .
H10A H 0.678147 1.089595 1.317656 0.169 Uiso 1 1 calc R U
C11 C 0.5432(8) 1.0993(6) 1.2304(8) 0.115(3) Uani 1 1 d . .
H11A H 0.583183 1.113420 1.193554 0.138 Uiso 1 1 calc R U
C12 C 0.4240(7) 1.0910(5) 1.2106(6) 0.087(2) Uani 1 1 d . .
H12A H 0.384536 1.098781 1.159855 0.104 Uiso 1 1 calc R U
C13 C 0.1553(5) 0.9287(4) 1.1873(4) 0.0439(15) Uani 1 1 d . .
C14 C 0.0640(6) 0.8728(5) 1.2035(4) 0.0561(17) Uani 1 1 d . .
H14A H 0.025723 0.896942 1.238753 0.067 Uiso 1 1 calc R U
C15 C 0.0322(6) 0.7805(5) 1.1656(4) 0.0619(19) Uani 1 1 d . .
H15A H -0.027677 0.741956 1.175447 0.074 Uiso 1 1 calc R U
C16 C 0.0910(6) 0.7467(4) 1.1129(4) 0.0538(17) Uani 1 1 d . .
H16A H 0.072785 0.684892 1.088337 0.065 Uiso 1 1 calc R U
C17 C 0.1776(5) 0.8071(4) 1.0976(4) 0.0443(15) Uani 1 1 d . .
C18 C 0.2534(6) 0.8533(4) 0.9616(4) 0.0540(17) Uani 1 1 d . .
C19 C 0.3319(7) 0.9375(5) 0.9895(5) 0.080(2) Uani 1 1 d . .
H19A H 0.389307 0.949812 1.039261 0.095 Uiso 1 1 calc R U
C20 C 0.3251(8) 1.0039(6) 0.9432(6) 0.096(3) Uani 1 1 d . .
H20A H 0.376472 1.060636 0.962427 0.115 Uiso 1 1 calc R U
C21 C 0.2405(9) 0.9837(7) 0.8681(6) 0.097(3) Uani 1 1 d . .
H21A H 0.236569 1.026745 0.836261 0.117 Uiso 1 1 calc R U
C22 C 0.1634(8) 0.9017(7) 0.8407(6) 0.096(3) Uani 1 1 d . .
H22A H 0.106024 0.889700 0.791087 0.115 Uiso 1 1 calc R U
C23 C 0.1696(7) 0.8356(6) 0.8862(5) 0.084(2) Uani 1 1 d . .
H23A H 0.117501 0.779209 0.866264 0.100 Uiso 1 1 calc R U
C24 C 0.3966(6) 0.7710(4) 1.0769(5) 0.0602(18) Uani 1 1 d . .
C25 C 0.4589(7) 0.8284(5) 1.1532(5) 0.072(2) Uani 1 1 d . .
H25A H 0.424312 0.868690 1.179264 0.087 Uiso 1 1 calc R U
C26 C 0.5722(7) 0.8265(7) 1.1909(6) 0.091(3) Uani 1 1 d . .
H26A H 0.612199 0.864967 1.241902 0.110 Uiso 1 1 calc R U
C27 C 0.6244(8) 0.7681(8) 1.1532(8) 0.104(3) Uani 1 1 d . .
H27A H 0.700223 0.767071 1.177833 0.125 Uiso 1 1 calc R U
C28 C 0.5645(10) 0.7118(8) 1.0792(8) 0.125(4) Uani 1 1 d . .
H28A H 0.600466 0.672013 1.053982 0.150 Uiso 1 1 calc R U
C29 C 0.4504(8) 0.7111(6) 1.0393(6) 0.106(3) Uani 1 1 d . .
H29A H 0.411398 0.671519 0.988669 0.127 Uiso 1 1 calc R U
C30 C 0.3699(6) 0.5673(4) 0.7823(4) 0.0554(17) Uani 1 1 d . .
C31 C 0.4464(7) 0.6476(6) 0.7889(6) 0.100(3) Uani 1 1 d . .
H31A H 0.419626 0.692301 0.764765 0.120 Uiso 1 1 calc R U
C32 C 0.5642(8) 0.6636(7) 0.8315(7) 0.133(4) Uani 1 1 d . .
H32A H 0.614322 0.718624 0.835969 0.159 Uiso 1 1 calc R U
C33 C 0.6043(7) 0.5974(7) 0.8662(6) 0.104(3) Uani 1 1 d . .
H33A H 0.682043 0.606810 0.893704 0.125 Uiso 1 1 calc R U
C34 C 0.5298(7) 0.5181(6) 0.8601(5) 0.090(3) Uani 1 1 d . .
H34A H 0.557201 0.473282 0.883678 0.108 Uiso 1 1 calc R U
C35 C 0.4130(6) 0.5025(5) 0.8191(4) 0.073(2) Uani 1 1 d . .
H35A H 0.363352 0.447986 0.816459 0.088 Uiso 1 1 calc R U
C36 C 0.2026(7) 0.6148(4) 0.6552(5) 0.069(2) Uani 1 1 d . .
C37 C 0.2501(9) 0.5957(6) 0.5907(5) 0.115(4) Uani 1 1 d . .
H37A H 0.286136 0.547557 0.586651 0.138 Uiso 1 1 calc R U
C38 C 0.2439(13) 0.6481(8) 0.5326(7) 0.167(6) Uani 1 1 d . .
H38A H 0.276463 0.636330 0.490107 0.200 Uiso 1 1 calc R U
C39 C 0.1889(14) 0.7177(11) 0.5393(9) 0.164(8) Uani 1 1 d . .
H39A H 0.183233 0.752104 0.499829 0.197 Uiso 1 1 calc R U
C40 C 0.1429(11) 0.7380(8) 0.6006(10) 0.147(6) Uani 1 1 d . .
H40A H 0.107605 0.786554 0.604056 0.177 Uiso 1 1 calc R U
C41 C 0.1487(8) 0.6849(6) 0.6597(6) 0.106(3) Uani 1 1 d . .
H41A H 0.115798 0.697663 0.701913 0.128 Uiso 1 1 calc R U
C42 C 0.1604(5) 0.4311(4) 0.6845(4) 0.0468(15) Uani 1 1 d . .
C43 C 0.0577(6) 0.3816(4) 0.6927(4) 0.0557(17) Uani 1 1 d . .
H43A H 0.017435 0.409766 0.724287 0.067 Uiso 1 1 calc R U
C44 C 0.0175(6) 0.2904(5) 0.6533(4) 0.0620(18) Uani 1 1 d . .
H44A H -0.049958 0.256383 0.658005 0.074 Uiso 1 1 calc R U
C45 C 0.0794(6) 0.2508(4) 0.6067(4) 0.0582(18) Uani 1 1 d . .
H45A H 0.055445 0.189382 0.580640 0.070 Uiso 1 1 calc R U
C46 C 0.1791(5) 0.3052(4) 0.5995(4) 0.0482(15) Uani 1 1 d . .
C47 C 0.4024(7) 0.2614(5) 0.5976(5) 0.0654(19) Uani 1 1 d . .
C48 C 0.4725(7) 0.3384(6) 0.6559(5) 0.084(2) Uani 1 1 d . .
H48A H 0.443777 0.389863 0.665496 0.101 Uiso 1 1 calc R U
C49 C 0.5834(8) 0.3405(7) 0.6997(6) 0.106(3) Uani 1 1 d . .
H49A H 0.628122 0.392596 0.738709 0.128 Uiso 1 1 calc R U
C50 C 0.6279(9) 0.2644(9) 0.6854(8) 0.120(4) Uani 1 1 d . .
H50A H 0.703539 0.265756 0.712912 0.145 Uiso 1 1 calc R U
C51 C 0.5590(12) 0.1878(10) 0.6303(9) 0.154(5) Uani 1 1 d . .
H51A H 0.588037 0.136251 0.622166 0.185 Uiso 1 1 calc R U
C52 C 0.4460(9) 0.1840(7) 0.5853(6) 0.115(3) Uani 1 1 d . .
H52A H 0.400791 0.130881 0.547996 0.138 Uiso 1 1 calc R U
C53 C 0.2741(7) 0.3331(5) 0.4662(4) 0.069(2) Uani 1 1 d . .
C54 C 0.1824(9) 0.3646(6) 0.4292(6) 0.103(3) Uani 1 1 d . .
H54A H 0.114387 0.351851 0.443464 0.123 Uiso 1 1 calc R U
C55 C 0.1892(12) 0.4157(8) 0.3705(6) 0.129(4) Uani 1 1 d . .
H55A H 0.125353 0.435128 0.344700 0.155 Uiso 1 1 calc R U
C56 C 0.2877(14) 0.4366(9) 0.3514(7) 0.158(6) Uani 1 1 d . .
H56A H 0.292829 0.472816 0.313930 0.190 Uiso 1 1 calc R U
C57 C 0.3808(12) 0.4054(12) 0.3864(9) 0.203(8) Uani 1 1 d . .
H57A H 0.448146 0.419080 0.371536 0.244 Uiso 1 1 calc R U
C58 C 0.3748(9) 0.3527(9) 0.4448(7) 0.152(5) Uani 1 1 d . .
H58A H 0.437961 0.331301 0.468762 0.182 Uiso 1 1 calc R U

loop_
_atom_site_aniso_label
_atom_site_aniso_U_11
_atom_site_aniso_U_22
_atom_site_aniso_U_33
_atom_site_aniso_U_23
_atom_site_aniso_U_13
_atom_site_aniso_U_12
Mn1 0.0567(6) 0.0331(5) 0.0660(7) -0.0015(5) 0.0141(5) 0.0117(5)
Mn2 0.0620(6) 0.0378(6) 0.0617(7) 0.0039(5) 0.0195(5) 0.0165(5)
Br1 0.0739(5) 0.0647(5) 0.0842(6) 0.0256(4) 0.0154(4) 0.0300(4)
Br2 0.0560(5) 0.0628(5) 0.1510(9) 0.0319(6) 0.0236(5) 0.0207(4)
Br3 0.0725(5) 0.0545(5) 0.0857(6) 0.0286(4) 0.0172(4) 0.0247(4)
Br4 0.0624(5) 0.0976(7) 0.1397(9) 0.0427(6) 0.0238(5) 0.0298(5)
P1 0.0592(10) 0.0351(9) 0.0445(10) 0.0065(8) 0.0122(8) 0.0152(8)
P2 0.0663(12) 0.0329(10) 0.0539(11) -0.0006(9) 0.0188(9) 0.0111(9)
P3 0.0598(11) 0.0338(9) 0.0516(11) 0.0075(8) 0.0120(9) 0.0105(8)
P4 0.0780(13) 0.0436(11) 0.0485(11) 0.0039(9) 0.0243(9) 0.0113(10)
O1 0.098(4) 0.038(3) 0.068(3) -0.011(2) 0.028(3) 0.005(3)
O2 0.077(3) 0.046(3) 0.069(3) 0.007(2) 0.023(3) 0.022(2)
O3 0.120(4) 0.048(3) 0.065(3) -0.007(3) 0.037(3) 0.003(3)
O4 0.102(4) 0.047(3) 0.056(3) 0.007(2) 0.033(3) 0.027(3)
N1 0.053(3) 0.034(3) 0.047(3) 0.005(3) 0.015(3) 0.010(2)
N2 0.058(3) 0.033(3) 0.041(3) 0.004(3) 0.013(3) 0.008(3)
C1 0.055(4) 0.044(4) 0.057(5) 0.016(4) 0.008(3) 0.014(3)
C2 0.072(5) 0.046(4) 0.085(5) 0.015(4) 0.013(4) 0.014(4)
C3 0.079(6) 0.054(5) 0.126(8) 0.042(6) 0.010(5) 0.025(4)
C4 0.075(6) 0.082(7) 0.118(8) 0.058(7) -0.007(5) 0.016(5)
C5 0.124(8) 0.108(8) 0.065(6) 0.040(6) 0.011(5) 0.038(6)
C6 0.107(6) 0.073(5) 0.060(5) 0.026(5) 0.013(4) 0.035(5)
C7 0.059(4) 0.037(4) 0.065(5) 0.007(4) 0.006(4) 0.008(3)
C8 0.077(6) 0.161(10) 0.095(7) 0.066(7) -0.016(5) -0.001(6)
C9 0.088(10) 0.242(17) 0.159(12) 0.103(12) -0.033(8) 0.003(10)
C10 0.059(7) 0.096(8) 0.231(16) 0.033(9) -0.017(9) 0.016(6)
C11 0.074(7) 0.096(7) 0.173(11) 0.017(8) 0.041(7) 0.019(6)
C12 0.071(6) 0.082(6) 0.100(7) 0.014(5) 0.017(5) 0.018(5)
C13 0.049(4) 0.038(4) 0.044(4) 0.011(3) 0.011(3) 0.012(3)
C14 0.065(4) 0.057(5) 0.042(4) 0.005(4) 0.020(3) 0.004(4)
C15 0.073(5) 0.049(5) 0.053(4) 0.004(4) 0.021(4) -0.009(4)
C16 0.073(5) 0.030(3) 0.047(4) 0.005(3) 0.009(4) -0.001(3)
C17 0.051(4) 0.033(4) 0.045(4) 0.008(3) 0.008(3) 0.009(3)
C18 0.065(4) 0.042(4) 0.056(4) 0.006(3) 0.025(4) 0.010(3)
C19 0.096(6) 0.058(5) 0.080(6) 0.022(4) 0.025(5) 0.004(4)
C20 0.108(7) 0.065(6) 0.115(8) 0.034(6) 0.039(6) 0.001(5)
C21 0.113(8) 0.099(7) 0.111(8) 0.060(7) 0.054(7) 0.038(6)
C22 0.089(6) 0.115(8) 0.095(7) 0.054(6) 0.025(5) 0.025(6)
C23 0.081(6) 0.087(6) 0.082(6) 0.033(5) 0.019(5) 0.011(5)
C24 0.074(5) 0.040(4) 0.070(5) 0.009(4) 0.028(4) 0.018(4)
C25 0.076(5) 0.076(6) 0.075(6) 0.019(5) 0.027(4) 0.036(5)
C26 0.074(6) 0.108(7) 0.093(7) 0.033(6) 0.016(5) 0.027(5)
C27 0.082(7) 0.104(8) 0.144(10) 0.053(8) 0.031(7) 0.043(7)
C28 0.102(8) 0.110(9) 0.171(12) 0.012(8) 0.040(8) 0.068(7)
C29 0.112(8) 0.100(7) 0.115(8) 0.004(6) 0.039(6) 0.061(6)
C30 0.062(4) 0.043(4) 0.055(4) 0.007(3) 0.014(3) 0.005(3)
C31 0.075(6) 0.070(6) 0.141(8) 0.048(6) 0.003(5) 0.001(5)
C32 0.073(7) 0.115(8) 0.195(12) 0.073(9) 0.011(7) -0.011(6)
C33 0.061(5) 0.119(8) 0.114(8) 0.042(7) -0.003(5) 0.001(6)
C34 0.070(6) 0.095(7) 0.095(6) 0.043(5) -0.003(5) 0.012(5)
C35 0.066(5) 0.069(5) 0.080(5) 0.031(4) 0.010(4) 0.006(4)
C36 0.096(6) 0.039(4) 0.060(5) 0.017(4) 0.002(4) 0.010(4)
C37 0.190(11) 0.083(7) 0.075(6) 0.037(6) 0.039(7) 0.024(7)
C38 0.272(17) 0.116(9) 0.095(8) 0.065(8) 0.031(9) -0.005(10)
C39 0.198(16) 0.115(11) 0.123(12) 0.078(11) -0.043(10) -0.026(10)
C40 0.132(10) 0.078(8) 0.198(15) 0.078(11) -0.032(10) 0.011(7)
C41 0.105(7) 0.070(6) 0.135(8) 0.042(6) 0.004(6) 0.025(5)
C42 0.058(4) 0.038(4) 0.040(4) 0.010(3) 0.007(3) 0.011(3)
C43 0.061(4) 0.050(4) 0.053(4) 0.005(4) 0.019(3) 0.008(4)
C44 0.068(5) 0.051(5) 0.059(5) 0.001(4) 0.023(4) -0.003(4)
C45 0.084(5) 0.034(4) 0.048(4) 0.002(3) 0.021(4) 0.000(4)
C46 0.063(4) 0.038(4) 0.040(4) 0.004(3) 0.014(3) 0.010(3)
C47 0.088(5) 0.055(5) 0.063(5) 0.011(4) 0.028(4) 0.032(4)
C48 0.079(6) 0.072(6) 0.100(7) 0.023(5) 0.014(5) 0.031(5)
C49 0.088(7) 0.105(8) 0.122(8) 0.039(7) 0.016(6) 0.022(6)
C50 0.088(8) 0.150(11) 0.136(10) 0.053(9) 0.028(7) 0.047(8)
C51 0.135(11) 0.170(13) 0.176(13) 0.025(11) 0.039(10) 0.112(11)
C52 0.138(9) 0.102(8) 0.113(8) -0.001(6) 0.038(7) 0.069(7)
C53 0.087(6) 0.063(5) 0.049(4) 0.008(4) 0.021(4) 0.002(4)
C54 0.119(8) 0.114(8) 0.098(7) 0.055(6) 0.042(6) 0.042(6)
C55 0.193(13) 0.123(9) 0.093(8) 0.065(7) 0.041(8) 0.055(9)
C56 0.195(15) 0.143(11) 0.103(9) 0.066(8) 0.019(10) -0.047(10)
C57 0.136(12) 0.31(2) 0.169(13) 0.156(15) 0.041(10) -0.011(12)
C58 0.095(8) 0.245(15) 0.143(10) 0.123(11) 0.044(7) 0.019(8)

loop_
_atom_type_symbol
_atom_type_description
_atom_type_scat_dispersion_real
_atom_type_scat_dispersion_imag
_atom_type_scat_source
C C 0.0033 0.0016 'International Tables Vol C Tables 4.2.6.8 and 6.1.1.4'
H H 0.0000 0.0000 'International Tables Vol C Tables 4.2.6.8 and 6.1.1.4'
N N 0.0061 0.0033 'International Tables Vol C Tables 4.2.6.8 and 6.1.1.4'
O O 0.0106 0.0060 'International Tables Vol C Tables 4.2.6.8 and 6.1.1.4'
P P 0.1023 0.0942 'International Tables Vol C Tables 4.2.6.8 and 6.1.1.4'
Mn Mn 0.3368 0.7283 'International Tables Vol C Tables 4.2.6.8 and 6.1.1.4'
Br Br -0.2901 2.4595 'International Tables Vol C Tables 4.2.6.8 and 6.1.1.4'

loop_
_geom_angle_atom_site_label_1
_geom_angle_atom_site_label_2
_geom_angle_atom_site_label_3
_geom_angle
_geom_angle_site_symmetry_1
O1 Mn1 O2 96.26(19) .
O1 Mn1 Br1 116.50(15) .
O2 Mn1 Br1 106.52(12) .
O1 Mn1 Br2 117.82(15) .
O2 Mn1 Br2 105.02(14) .
Br1 Mn1 Br2 111.97(6) .
O3 Mn2 O4 96.55(19) .
O3 Mn2 Br3 113.75(17) .
O4 Mn2 Br3 101.12(13) .
O3 Mn2 Br4 117.62(16) .
O4 Mn2 Br4 105.75(15) .
Br3 Mn2 Br4 117.54(6) .
O4 P1 C1 110.4(3) 1_566
O4 P1 C7 113.1(3) 1_566
C1 P1 C7 107.7(3) .
O4 P1 C13 110.8(3) 1_566
C1 P1 C13 108.8(3) .
C7 P1 C13 105.8(3) .
O1 P2 C24 113.6(3) .
O1 P2 C18 111.5(3) .
C24 P2 C18 108.5(3) .
O1 P2 C17 108.3(3) .
C24 P2 C17 109.0(3) .
C18 P2 C17 105.7(3) .
O2 P3 C30 114.3(3) .
O2 P3 C36 110.3(3) .
C30 P3 C36 107.3(3) .
O2 P3 C42 110.2(3) .
C30 P3 C42 107.1(3) .
C36 P3 C42 107.4(3) .
O3 P4 C47 112.3(3) .
O3 P4 C53 112.4(3) .
C47 P4 C53 108.2(4) .
O3 P4 C46 108.2(3) .
C47 P4 C46 109.5(3) .
C53 P4 C46 106.0(3) .
P2 O1 Mn1 170.7(3) .
P3 O2 Mn1 140.0(3) .
P4 O3 Mn2 168.8(3) .
P1 O4 Mn2 151.2(3) 1_544
C13 N1 C17 117.2(5) .
C42 N2 C46 117.1(5) .
C6 C1 C2 119.4(6) .
C6 C1 P1 123.9(5) .
C2 C1 P1 116.6(5) .
C3 C2 C1 120.8(8) .
C4 C3 C2 119.9(8) .
C5 C4 C3 120.2(7) .
C4 C5 C6 120.4(8) .
C1 C6 C5 119.2(8) .
C8 C7 C12 118.4(8) .
C8 C7 P1 119.9(6) .
C12 C7 P1 121.5(6) .
C7 C8 C9 120.4(10) .
C10 C9 C8 120.5(11) .
C9 C10 C11 120.9(11) .
C10 C11 C12 118.8(11) .
C7 C12 C11 120.8(9) .
N1 C13 C14 123.0(6) .
N1 C13 P1 114.9(4) .
C14 C13 P1 122.1(5) .
C15 C14 C13 118.6(6) .
C14 C15 C16 119.2(6) .
C15 C16 C17 118.7(6) .
N1 C17 C16 123.2(6) .
N1 C17 P2 115.6(4) .
C16 C17 P2 121.2(5) .
C19 C18 C23 118.9(6) .
C19 C18 P2 122.1(5) .
C23 C18 P2 118.9(5) .
C18 C19 C20 120.4(8) .
C21 C20 C19 119.1(8) .
C22 C21 C20 120.6(8) .
C21 C22 C23 120.6(9) .
C22 C23 C18 120.3(8) .
C29 C24 C25 118.2(7) .
C29 C24 P2 117.5(7) .
C25 C24 P2 124.2(5) .
C26 C25 C24 121.1(8) .
C27 C26 C25 120.1(9) .
C28 C27 C26 119.2(9) .
C27 C28 C29 122.6(10) .
C24 C29 C28 118.7(9) .
C31 C30 C35 117.5(7) .
C31 C30 P3 120.8(5) .
C35 C30 P3 121.5(5) .
C30 C31 C32 121.5(7) .
C33 C32 C31 119.4(8) .
C34 C33 C32 119.6(8) .
C33 C34 C35 121.1(8) .
C30 C35 C34 120.8(7) .
C41 C36 C37 119.2(8) .
C41 C36 P3 119.8(7) .
C37 C36 P3 120.9(6) .
C38 C37 C36 120.3(11) .
C39 C38 C37 118.6(14) .
C40 C39 C38 122.5(13) .
C39 C40 C41 119.2(13) .
C36 C41 C40 120.1(11) .
N2 C42 C43 122.8(6) .
N2 C42 P3 116.0(4) .
C43 C42 P3 121.3(5) .
C44 C43 C42 119.1(6) .
C45 C44 C43 118.9(6) .
C44 C45 C46 118.7(6) .
N2 C46 C45 123.4(6) .
N2 C46 P4 115.9(5) .
C45 C46 P4 120.6(5) .
C48 C47 C52 118.2(8) .
C48 C47 P4 123.3(5) .
C52 C47 P4 118.5(7) .
C49 C48 C47 122.0(8) .
C48 C49 C50 119.7(10) .
C51 C50 C49 118.9(10) .
C50 C51 C52 122.3(11) .
C47 C52 C51 118.8(10) .
C54 C53 C58 119.0(8) .
C54 C53 P4 120.5(6) .
C58 C53 P4 120.3(7) .
C53 C54 C55 120.9(10) .
C56 C55 C54 120.0(11) .
C55 C56 C57 120.7(11) .
C56 C57 C58 120.0(12) .
C53 C58 C57 119.3(11) .

loop_
_geom_bond_atom_site_label_1
_geom_bond_atom_site_label_2
_geom_bond_distance
_geom_bond_site_symmetry_2
Mn1 O1 2.049(5) .
Mn1 O2 2.098(5) .
Mn1 Br1 2.4810(17) .
Mn1 Br2 2.501(2) .
Mn2 O3 2.030(5) .
Mn2 O4 2.082(4) .
Mn2 Br3 2.4826(17) .
Mn2 Br4 2.501(2) .
P1 O4 1.501(5) 1_566
P1 C1 1.806(6) .
P1 C7 1.809(7) .
P1 C13 1.834(6) .
P2 O1 1.513(5) .
P2 C24 1.806(7) .
P2 C18 1.809(6) .
P2 C17 1.820(6) .
P3 O2 1.504(5) .
P3 C30 1.804(7) .
P3 C36 1.804(7) .
P3 C42 1.828(6) .
P4 O3 1.515(5) .
P4 C47 1.806(8) .
P4 C53 1.808(7) .
P4 C46 1.820(6) .
N1 C13 1.350(7) .
N1 C17 1.363(7) .
N2 C42 1.347(7) .
N2 C46 1.351(7) .
C1 C6 1.377(9) .
C1 C2 1.390(9) .
C2 C3 1.371(10) .
C3 C4 1.370(12) .
C4 C5 1.370(12) .
C5 C6 1.401(10) .
C7 C8 1.359(10) .
C7 C12 1.386(10) .
C8 C9 1.401(15) .
C9 C10 1.338(17) .
C10 C11 1.364(15) .
C11 C12 1.401(11) .
C13 C14 1.407(8) .
C14 C15 1.391(9) .
C15 C16 1.391(9) .
C16 C17 1.394(8) .
C18 C19 1.392(9) .
C18 C23 1.392(10) .
C19 C20 1.402(10) .
C20 C21 1.391(12) .
C21 C22 1.359(12) .
C22 C23 1.388(10) .
C24 C29 1.395(10) .
C24 C25 1.396(10) .
C25 C26 1.395(10) .
C26 C27 1.366(13) .
C27 C28 1.357(13) .
C28 C29 1.401(13) .
C30 C31 1.377(9) .
C30 C35 1.385(9) .
C31 C32 1.410(11) .
C32 C33 1.372(12) .
C33 C34 1.356(11) .
C34 C35 1.394(10) .
C36 C41 1.366(11) .
C36 C37 1.398(11) .
C37 C38 1.387(12) .
C38 C39 1.369(19) .
C39 C40 1.341(19) .
C40 C41 1.409(14) .
C42 C43 1.410(8) .
C43 C44 1.384(9) .
C44 C45 1.384(9) .
C45 C46 1.402(8) .
C47 C48 1.391(10) .
C47 C52 1.396(10) .
C48 C49 1.380(11) .
C49 C50 1.389(14) .
C50 C51 1.361(15) .
C51 C52 1.402(14) .
C53 C54 1.367(11) .
C53 C58 1.381(11) .
C54 C55 1.395(12) .
C55 C56 1.338(16) .
C56 C57 1.366(17) .
C57 C58 1.407(14) .
